data_7212972
loop_
_publ_author_name
'Iyoda, Masahiko'
'Ogura, Eiji'
'Hara, Kenji'
'Kuwatani, Yoshiyuki'
'Nishikawa, Hiroyuki'
'Sato, Tatsuo'
'Kikuchi, Koichi'
'Ikemoto, Isao'
'Mori, Takehiko'

_publ_contact_author
;
    ENTER NAME
 ENTER ADDRESS
;
_publ_section_title
;
 Conducting charge-transfer and radical ion salts based on
 bitetrathiafulvalenes; an approach to organic metals using stoichiometry
 control
;
_journal_issue 2
_journal_name_full 'Journal of Materials Chemistry'
_journal_page_first 335
_journal_paper_doi 10.1039/a808053d
_journal_volume 9
_journal_year 1999
_chemical_formula_sum 'C16 H10 Cl O8 S8'
_chemical_formula_weight 622.18
_space_group_IT_number 2
_symmetry_cell_setting triclinic
_symmetry_Int_Tables_number 2
_symmetry_space_group_name_Hall '-P 1'
_symmetry_space_group_name_H-M 'P -1'
_audit_creation_date 'Mon May 11 23:52:43 1998'
_audit_creation_method 'from TEXRAY.INF file'
_cell_angle_alpha 94.18(2)
_cell_angle_beta 97.37(2)
_cell_angle_gamma 100.32(1)
_cell_formula_units_Z 2
_cell_length_a 9.937(2)
_cell_length_b 13.685(2)
_cell_length_c 8.431(3)
_cell_measurement_reflns_used 25
_cell_measurement_temperature 296.2
_cell_measurement_theta_max 17.0
_cell_measurement_theta_min 12.1
_cell_volume 1113.2(5)
_computing_cell_refinement 'Rigaku/AFC Diffractometer Control'
_computing_data_collection 'Rigaku/AFC Diffractometer Control'
_computing_data_reduction teXsan
_computing_publication_material teXsan
_computing_structure_refinement teXsan
_computing_structure_solution SHELXS86
_diffrn_ambient_temperature 296.2
_diffrn_measurement_device 'Rigaku AFC7R'
_diffrn_measurement_method \w-2\q
_diffrn_orient_matrix_UB_11 0.09470
_diffrn_orient_matrix_UB_12 0.03865
_diffrn_orient_matrix_UB_13 0.04216
_diffrn_orient_matrix_UB_21 0.04034
_diffrn_orient_matrix_UB_22 -0.05965
_diffrn_orient_matrix_UB_23 -0.02899
_diffrn_orient_matrix_UB_31 0.00950
_diffrn_orient_matrix_UB_32 0.02278
_diffrn_orient_matrix_UB_33 -0.10875
_diffrn_radiation_detector 'scintillation counter'
_diffrn_radiation_monochromator graphite
_diffrn_radiation_source 'Rigaku rotating anode'
_diffrn_radiation_type 'Mo K\a'
_diffrn_radiation_wavelength 0.7107
_diffrn_reflns_av_R_equivalents 6.68
_diffrn_reflns_av_sigmaI/netI 0.230
_diffrn_reflns_limit_h_max 12
_diffrn_reflns_limit_h_min -12
_diffrn_reflns_limit_k_max 17
_diffrn_reflns_limit_k_min -17
_diffrn_reflns_limit_l_max 0
_diffrn_reflns_limit_l_min -10
_diffrn_reflns_number 4443
_diffrn_reflns_reduction_process 'Lp corrections applied'
_diffrn_reflns_theta_max 27.51
_diffrn_reflns_theta_min 2.11
_diffrn_standards_decay_% -1.47
_diffrn_standards_interval_count 150
_diffrn_standards_number 3
_exptl_absorpt_coefficient_mu 0.967
_exptl_absorpt_correction_type none
_exptl_crystal_colour black
_exptl_crystal_density_diffrn 1.856
_exptl_crystal_density_meas ?
_exptl_crystal_description plate
_exptl_crystal_F_000 630.00
_exptl_crystal_size_max 0.220
_exptl_crystal_size_mid 0.150
_exptl_crystal_size_min 0.080
_refine_diff_density_max 0.37
_refine_diff_density_min -0.34
_refine_ls_extinction_coef 0.0009(4)
_refine_ls_extinction_method 'Zachariasen(1967) type 2 Gaussian isotropic'
_refine_ls_goodness_of_fit_obs 1.600
_refine_ls_matrix_type full
_refine_ls_number_constraints 0
_refine_ls_number_parameters 307
_refine_ls_number_reflns 1371
_refine_ls_number_restraints 0
_refine_ls_R_factor_obs 0.0479
_refine_ls_shift/esd_max 0.0070
_refine_ls_shift/esd_mean 0.0000
_refine_ls_structure_factor_coef F
_refine_ls_weighting_details 'w = 1/[\s^2^(Fo) + 0.00001|Fo|^2^]'
_refine_ls_weighting_scheme calc
_refine_ls_wR_factor_obs 0.0476
_reflns_number_observed 1371
_reflns_number_total 4167
_reflns_observed_criterion >3.0sigma(I)
_cod_data_source_file 808053dsup1.cif
_cod_data_source_block EDO-TTF-Dimer/ClO4
_cod_depositor_comments
;
The following automatic conversions were performed:

'_exptl_crystal_density_meas' value 'not measured' was changed to '?'
- the value is perceived as not measured.

Automatic conversion script
Id: cif_fix_values 3008 2015-01-20 13:52:24Z robertas 

The following automatic conversions were performed:

'_refine_ls_weighting_scheme' value 'w = 1/[\s^2^(Fo) +
0.00001|Fo|^2^]' was changed to 'calc'. New tag
'_refine_ls_weighting_details' was created. The value of the new tag
was set to 'w = 1/[\s^2^(Fo) + 0.00001|Fo|^2^]'.

Automatic conversion script
Id: cif_fix_values 3143 2015-03-26 13:38:13Z robertas 
;
_cod_original_sg_symbol_H-M 'P -1       '
_cod_original_formula_sum 'C16 H10 Cl O8 S8 '
_cod_database_code 7212972

loop_
_symmetry_equiv_pos_as_xyz
'   +x,   +y,   +z'
'   -x,   -y,   -z'

loop_
_atom_site_aniso_label
_atom_site_aniso_U_11
_atom_site_aniso_U_22
_atom_site_aniso_U_33
_atom_site_aniso_U_12
_atom_site_aniso_U_13
_atom_site_aniso_U_23
Cl(1) 0.075(3) 0.044(2) 0.066(3) -0.006(2) -0.024(2) 0.006(2)
S(1) 0.026(2) 0.038(2) 0.035(2) -0.001(2) -0.013(2) 0.006(2)
S(2) 0.030(2) 0.039(2) 0.039(2) 0.007(2) -0.010(2) 0.003(2)
S(3) 0.043(2) 0.041(2) 0.049(2) -0.001(2) -0.008(2) 0.012(2)
S(4) 0.033(2) 0.046(2) 0.043(2) -0.001(2) -0.017(2) 0.008(2)
S(5) 0.034(2) 0.032(2) 0.052(2) 0.001(2) -0.019(2) 0.002(2)
S(6) 0.030(2) 0.038(2) 0.037(2) -0.003(2) -0.010(2) 0.006(2)
S(7) 0.050(2) 0.036(2) 0.061(3) -0.003(2) -0.026(2) 0.007(2)
S(8) 0.041(2) 0.038(2) 0.042(2) -0.006(2) -0.016(2) 0.009(2)
O(1) 0.066(6) 0.045(6) 0.069(7) -0.027(5) -0.018(6) 0.018(5)
O(2) 0.040(6) 0.078(7) 0.053(6) -0.016(5) -0.028(5) 0.007(5)
O(3) 0.085(8) 0.035(6) 0.077(7) -0.009(5) -0.029(6) 0.005(5)
O(4) 0.058(6) 0.044(6) 0.053(6) -0.006(5) -0.025(5) 0.018(5)
O(5) 0.21(1) 0.040(7) 0.118(10) 0.001(8) -0.093(10) -0.002(7)
O(6) 0.076(9) 0.18(1) 0.11(1) 0.037(9) -0.002(8) -0.012(9)
O(7) 0.15(1) 0.049(7) 0.106(9) 0.016(7) -0.021(8) 0.034(6)
O(8) 0.14(1) 0.098(9) 0.074(8) -0.016(8) 0.026(8) 0.029(7)
C(1) 0.021(7) 0.034(8) 0.028(7) 0.009(6) 0.010(6) 0.002(6)
C(2) 0.030(8) 0.038(8) 0.033(7) 0.001(6) -0.015(6) -0.015(7)
C(3) 0.024(7) 0.039(8) 0.040(8) 0.005(6) -0.001(6) 0.008(6)
C(4) 0.021(7) 0.046(8) 0.037(8) 0.006(6) -0.007(6) 0.005(6)
C(5) 0.031(8) 0.047(9) 0.043(9) -0.010(7) -0.012(6) 0.001(7)
C(6) 0.021(7) 0.056(10) 0.045(8) -0.014(6) -0.017(6) 0.003(7)
C(7) 0.17(2) 0.14(2) 0.15(2) -0.12(2) -0.13(2) 0.09(2)
C(8) 0.043(10) 0.09(1) 0.17(2) 0.001(10) -0.05(1) -0.06(1)
C(9) 0.019(7) 0.033(8) 0.027(7) -0.003(5) -0.010(6) -0.006(6)
C(10) 0.032(8) 0.025(8) 0.047(9) -0.008(6) 0.000(6) 0.004(7)
C(11) 0.028(7) 0.034(7) 0.030(7) 0.005(6) -0.006(6) 0.003(6)
C(12) 0.038(8) 0.023(7) 0.026(7) -0.005(6) -0.012(6) 0.005(6)
C(13) 0.056(9) 0.018(7) 0.065(10) 0.001(7) -0.021(8) 0.010(7)
C(14) 0.046(8) 0.039(8) 0.030(7) -0.006(7) -0.009(7) 0.008(6)
C(15) 0.32(3) 0.05(1) 0.19(2) -0.02(2) -0.22(2) 0.02(1)
C(16) 0.10(1) 0.042(10) 0.09(1) -0.022(9) -0.05(1) 0.016(9)

loop_
_atom_site_label
_atom_site_fract_x
_atom_site_fract_y
_atom_site_fract_z
_atom_site_U_iso_or_equiv
_atom_site_thermal_displace_type
_atom_site_calc_flag
_atom_site_occupancy
Cl1 1.0892(4) 0.8369(3) 0.8518(5) 0.067(1) Uani d 1.00
S1 1.1996(3) 0.5750(2) 0.9135(4) 0.036(1) Uani d 1.00
S2 1.2956(3) 0.4157(2) 1.0878(4) 0.038(1) Uani d 1.00
S3 1.4474(3) 0.7374(2) 1.1158(4) 0.046(1) Uani d 1.00
S4 1.5484(3) 0.5765(2) 1.2860(4) 0.043(1) Uani d 1.00
S5 0.8846(3) 0.3188(2) 0.6970(4) 0.043(1) Uani d 1.00
S6 0.7827(3) 0.4790(2) 0.5351(4) 0.038(1) Uani d 1.00
S7 0.6402(4) 0.1572(2) 0.4947(4) 0.053(1) Uani d 1.00
S8 0.5350(3) 0.3155(2) 0.3275(4) 0.044(1) Uani d 1.00
O1 1.6721(9) 0.8641(6) 1.253(1) 0.067(3) Uani d 1.00
O2 1.7728(9) 0.7070(7) 1.4153(10) 0.063(3) Uani d 1.00
O3 0.4397(10) 0.0248(6) 0.321(1) 0.072(3) Uani d 1.00
O4 0.3359(9) 0.1800(6) 0.1594(10) 0.056(3) Uani d 1.00
O5 1.029(1) 0.7474(7) 0.756(1) 0.138(5) Uani d 1.00
O6 1.235(1) 0.8479(10) 0.870(1) 0.124(6) Uani d 1.00
O7 1.052(1) 0.9176(7) 0.774(1) 0.103(4) Uani d 1.00
O8 1.043(1) 0.8376(8) 1.006(1) 0.106(5) Uani d 1.00
C1 1.101(1) 0.4544(8) 0.872(1) 0.027(4) Uani d 1.00
C2 1.143(1) 0.3833(9) 0.951(1) 0.037(4) Uani d 1.00
C3 1.321(1) 0.5415(8) 1.059(1) 0.035(4) Uani d 1.00
C4 1.427(1) 0.6111(9) 1.143(1) 0.036(4) Uani d 1.00
C5 1.605(1) 0.7668(10) 1.245(1) 0.044(4) Uani d 1.00
C6 1.651(1) 0.6954(10) 1.317(1) 0.045(4) Uani d 1.00
C7 1.802(2) 0.875(2) 1.346(2) 0.18(1) Uani d 1.00
C8 1.840(2) 0.809(1) 1.437(2) 0.110(7) Uani d 1.00
C9 0.976(1) 0.4400(8) 0.753(1) 0.029(4) Uani d 1.00
C10 0.928(1) 0.5099(9) 0.675(1) 0.037(4) Uani d 1.00
C11 0.762(1) 0.3524(8) 0.556(1) 0.031(4) Uani d 1.00
C12 0.658(1) 0.2820(8) 0.469(1) 0.032(4) Uani d 1.00
C13 0.495(1) 0.1215(8) 0.350(2) 0.049(4) Uani d 1.00
C14 0.448(1) 0.1940(9) 0.276(1) 0.041(4) Uani d 1.00
C15 0.329(3) 0.007(1) 0.193(3) 0.22(1) Uani d 1.00
C16 0.283(2) 0.075(1) 0.118(2) 0.089(6) Uani d 1.00
H1 1.109(10) 0.313(7) 0.93(1) 0.04(1) Uiso calc 1.00
H2 0.967(6) 0.567(5) 0.691(8) -0.02(1) Uiso calc 1.00
H3 1.8675 0.8844 1.2731 0.2183 Uiso calc 1.00
H4 1.8123 0.9346 1.4158 0.2183 Uiso calc 1.00
H5 1.8319 0.8329 1.5436 0.1315 Uiso calc 1.00
H6 1.9341 0.8099 1.4279 0.1315 Uiso calc 1.00
H7 0.3559 -0.0352 0.1132 0.2602 Uiso calc 1.00
H8 0.2526 -0.0286 0.2351 0.2602 Uiso calc 1.00
H9 0.1870 0.0654 0.1272 0.1063 Uiso calc 1.00
H10 0.2940 0.0616 0.0092 0.1063 Uiso calc 1.00

loop_
_atom_type_symbol
_atom_type_oxidation_number
_atom_type_number_in_cell
_atom_type_scat_dispersion_real
_atom_type_scat_dispersion_imag
_atom_type_scat_source
C 0 32 0.003 0.002
;International Tables for Crystallography
(1992, Vol. C, Tables 4.2.6.8 and 6.1.1.1)
;
H 0 20 0.000 0.000
;International Tables for Crystallography
(1992, Vol. C, Table 6.1.1.2)
;
O 0 16 0.011 0.006
;International Tables for Crystallography
(1992, Vol. C, Tables 4.2.6.8 and 6.1.1.1)
;
S 0 16 0.125 0.123
;International Tables for Crystallography
(1992, Vol. C, Tables 4.2.6.8 and 6.1.1.1)
;
Cl 0 2 0.148 0.159
;International Tables for Crystallography
(1992, Vol. C, Tables 4.2.6.8 and 6.1.1.1)
;

loop_
_geom_angle_atom_site_label_1
_geom_angle_atom_site_label_2
_geom_angle_atom_site_label_3
_geom_angle
_geom_angle_site_symmetry_1
_geom_angle_site_symmetry_2
_geom_angle_site_symmetry_3
_geom_angle_publ_flag
O(5) Cl(1) O(6) 109.3(8) 1_555 1_555 1_555 yes
O(5) Cl(1) O(7) 109.0(6) 1_555 1_555 1_555 yes
O(5) Cl(1) O(8) 110.9(8) 1_555 1_555 1_555 yes
O(6) Cl(1) O(7) 108.3(8) 1_555 1_555 1_555 yes
O(6) Cl(1) O(8) 110.2(7) 1_555 1_555 1_555 yes
O(7) Cl(1) O(8) 109.1(7) 1_555 1_555 1_555 yes
C(1) S(1) C(3) 94.4(6) 1_555 1_555 1_555 yes
C(2) S(2) C(3) 94.7(6) 1_555 1_555 1_555 yes
C(4) S(3) C(5) 92.8(6) 1_555 1_555 1_555 yes
C(4) S(4) C(6) 93.4(6) 1_555 1_555 1_555 yes
C(9) S(5) C(11) 95.3(5) 1_555 1_555 1_555 yes
C(10) S(6) C(11) 94.4(5) 1_555 1_555 1_555 yes
C(12) S(7) C(13) 94.7(5) 1_555 1_555 1_555 yes
C(12) S(8) C(14) 93.6(5) 1_555 1_555 1_555 yes
C(5) O(1) C(7) 109(1) 1_555 1_555 1_555 yes
C(6) O(2) C(8) 110(1) 1_555 1_555 1_555 yes
C(13) O(3) C(15) 111(1) 1_555 1_555 1_555 yes
C(14) O(4) C(16) 110.2(9) 1_555 1_555 1_555 yes
S(1) C(1) C(2) 117.9(9) 1_555 1_555 1_555 yes
S(1) C(1) C(9) 117.6(8) 1_555 1_555 1_555 yes
C(2) C(1) C(9) 124.5(10) 1_555 1_555 1_555 yes
S(2) C(2) C(1) 117.6(9) 1_555 1_555 1_555 yes
S(2) C(2) H(1) 113(5) 1_555 1_555 1_555 no
C(1) C(2) H(1) 128(5) 1_555 1_555 1_555 no
S(1) C(3) S(2) 115.4(6) 1_555 1_555 1_555 yes
S(1) C(3) C(4) 121.4(9) 1_555 1_555 1_555 yes
S(2) C(3) C(4) 123.2(9) 1_555 1_555 1_555 yes
S(3) C(4) S(4) 116.7(6) 1_555 1_555 1_555 yes
S(3) C(4) C(3) 122.4(9) 1_555 1_555 1_555 yes
S(4) C(4) C(3) 120.9(9) 1_555 1_555 1_555 yes
S(3) C(5) O(1) 115.0(10) 1_555 1_555 1_555 yes
S(3) C(5) C(6) 118.7(9) 1_555 1_555 1_555 yes
O(1) C(5) C(6) 126(1) 1_555 1_555 1_555 yes
S(4) C(6) O(2) 117(1) 1_555 1_555 1_555 yes
S(4) C(6) C(5) 117.9(9) 1_555 1_555 1_555 yes
O(2) C(6) C(5) 124(1) 1_555 1_555 1_555 yes
O(1) C(7) C(8) 124(1) 1_555 1_555 1_555 yes
O(1) C(7) H(3) 105(1) 1_555 1_555 1_555 no
O(1) C(7) H(4) 105(2) 1_555 1_555 1_555 no
C(8) C(7) H(3) 105(2) 1_555 1_555 1_555 no
C(8) C(7) H(4) 105(1) 1_555 1_555 1_555 no
H(3) C(7) H(4) 109(1) 1_555 1_555 1_555 no
O(2) C(8) C(7) 122(1) 1_555 1_555 1_555 yes
O(2) C(8) H(5) 106(1) 1_555 1_555 1_555 no
O(2) C(8) H(6) 106(1) 1_555 1_555 1_555 no
C(7) C(8) H(5) 106(2) 1_555 1_555 1_555 no
C(7) C(8) H(6) 106(2) 1_555 1_555 1_555 no
H(5) C(8) H(6) 109(1) 1_555 1_555 1_555 no
S(5) C(9) C(1) 118.3(8) 1_555 1_555 1_555 yes
S(5) C(9) C(10) 115.0(9) 1_555 1_555 1_555 yes
C(1) C(9) C(10) 126.6(10) 1_555 1_555 1_555 yes
S(6) C(10) C(9) 120.3(9) 1_555 1_555 1_555 yes
S(6) C(10) H(2) 119(4) 1_555 1_555 1_555 no
C(9) C(10) H(2) 120(4) 1_555 1_555 1_555 no
S(5) C(11) S(6) 115.0(6) 1_555 1_555 1_555 yes
S(5) C(11) C(12) 121.0(9) 1_555 1_555 1_555 yes
S(6) C(11) C(12) 124.1(8) 1_555 1_555 1_555 yes
S(7) C(12) S(8) 116.5(6) 1_555 1_555 1_555 yes
S(7) C(12) C(11) 122.5(9) 1_555 1_555 1_555 yes
S(8) C(12) C(11) 121.0(9) 1_555 1_555 1_555 yes
S(7) C(13) O(3) 118.5(9) 1_555 1_555 1_555 yes
S(7) C(13) C(14) 116.9(9) 1_555 1_555 1_555 yes
O(3) C(13) C(14) 124(1) 1_555 1_555 1_555 yes
S(8) C(14) O(4) 116.6(9) 1_555 1_555 1_555 yes
S(8) C(14) C(13) 118.4(9) 1_555 1_555 1_555 yes
O(4) C(14) C(13) 125(1) 1_555 1_555 1_555 yes
O(3) C(15) C(16) 124(1) 1_555 1_555 1_555 yes
O(3) C(15) H(7) 105(2) 1_555 1_555 1_555 no
O(3) C(15) H(8) 105(1) 1_555 1_555 1_555 no
C(16) C(15) H(7) 105(2) 1_555 1_555 1_555 no
C(16) C(15) H(8) 105(2) 1_555 1_555 1_555 no
H(7) C(15) H(8) 109(1) 1_555 1_555 1_555 no
O(4) C(16) C(15) 123(1) 1_555 1_555 1_555 yes
O(4) C(16) H(9) 105(1) 1_555 1_555 1_555 no
O(4) C(16) H(10) 105(1) 1_555 1_555 1_555 no
C(15) C(16) H(9) 105(1) 1_555 1_555 1_555 no
C(15) C(16) H(10) 105(2) 1_555 1_555 1_555 no
H(9) C(16) H(10) 109(1) 1_555 1_555 1_555 no

loop_
_geom_bond_atom_site_label_1
_geom_bond_atom_site_label_2
_geom_bond_distance
_geom_bond_site_symmetry_1
_geom_bond_site_symmetry_2
_geom_bond_publ_flag
Cl(1) O(5) 1.408(9) 1_555 1_555 yes
Cl(1) O(6) 1.42(1) 1_555 1_555 yes
Cl(1) O(7) 1.405(9) 1_555 1_555 yes
Cl(1) O(8) 1.44(1) 1_555 1_555 yes
S(1) C(1) 1.75(1) 1_555 1_555 yes
S(1) C(3) 1.75(1) 1_555 1_555 yes
S(2) C(2) 1.75(1) 1_555 1_555 yes
S(2) C(3) 1.73(1) 1_555 1_555 yes
S(3) C(4) 1.74(1) 1_555 1_555 yes
S(3) C(5) 1.75(1) 1_555 1_555 yes
S(4) C(4) 1.75(1) 1_555 1_555 yes
S(4) C(6) 1.74(1) 1_555 1_555 yes
S(5) C(9) 1.74(1) 1_555 1_555 yes
S(5) C(11) 1.74(1) 1_555 1_555 yes
S(6) C(10) 1.71(1) 1_555 1_555 yes
S(6) C(11) 1.73(1) 1_555 1_555 yes
S(7) C(12) 1.72(1) 1_555 1_555 yes
S(7) C(13) 1.73(1) 1_555 1_555 yes
S(8) C(12) 1.74(1) 1_555 1_555 yes
S(8) C(14) 1.73(1) 1_555 1_555 yes
O(1) C(5) 1.37(1) 1_555 1_555 yes
O(1) C(7) 1.40(2) 1_555 1_555 yes
O(2) C(6) 1.35(1) 1_555 1_555 yes
O(2) C(8) 1.43(2) 1_555 1_555 yes
O(3) C(13) 1.33(1) 1_555 1_555 yes
O(3) C(15) 1.41(2) 1_555 1_555 yes
O(4) C(14) 1.36(1) 1_555 1_555 yes
O(4) C(16) 1.44(1) 1_555 1_555 yes
C(1) C(2) 1.32(1) 1_555 1_555 yes
C(1) C(9) 1.46(1) 1_555 1_555 yes
C(3) C(4) 1.37(1) 1_555 1_555 yes
C(5) C(6) 1.31(2) 1_555 1_555 yes
C(7) C(8) 1.29(2) 1_555 1_555 yes
C(9) C(10) 1.33(1) 1_555 1_555 yes
C(11) C(12) 1.37(1) 1_555 1_555 yes
C(13) C(14) 1.34(1) 1_555 1_555 yes
C(15) C(16) 1.28(2) 1_555 1_555 yes

loop_
_geom_contact_atom_site_label_1
_geom_contact_atom_site_label_2
_geom_contact_distance
_geom_contact_site_symmetry_1
_geom_contact_site_symmetry_2
S(1) O(5) 3.40(1) 1_555 1_555
S(1) C(9) 3.49(1) 1_555 2_767
S(2) C(10) 3.41(1) 1_555 2_767
S(2) O(4) 3.409(8) 1_555 1_656
S(2) S(8) 3.459(4) 1_555 1_656
S(3) O(6) 3.39(1) 1_555 1_555
S(3) O(4) 3.478(9) 1_555 2_766
S(4) S(6) 3.447(4) 1_555 1_656
S(4) S(8) 3.594(4) 1_555 1_656
S(5) O(8) 3.50(1) 1_555 2_767
S(6) O(2) 3.364(10) 1_555 1_454
S(6) C(10) 3.55(1) 1_555 2_766
S(7) O(3) 3.070(9) 1_555 2_656
S(7) O(6) 3.46(1) 1_555 2_766
O(1) C(16) 3.36(2) 1_555 2_766
O(1) O(4) 3.47(1) 1_555 2_766
O(1) O(3) 3.53(1) 1_555 1_666
O(2) C(2) 3.50(2) 1_555 2_867
O(2) O(5) 3.52(1) 1_555 1_656
O(3) O(3) 3.27(2) 1_555 2_656
O(3) C(13) 3.59(1) 1_555 2_656
O(5) C(10) 3.22(1) 1_555 1_555
O(5) C(8) 3.33(2) 1_555 1_454
O(5) C(2) 3.59(2) 1_555 2_767
O(6) C(15) 3.29(2) 1_555 1_666
O(6) C(13) 3.43(2) 1_555 2_766
O(6) C(16) 3.54(2) 1_555 1_666
O(7) C(7) 3.24(2) 1_555 2_877
O(7) C(8) 3.38(2) 1_555 1_454
O(7) C(16) 3.57(2) 1_555 2_666
O(8) C(2) 3.32(2) 1_555 2_767
O(8) C(15) 3.45(2) 1_555 1_666
C(1) C(1) 3.45(2) 1_555 2_767
C(2) C(6) 3.47(2) 1_555 2_867
C(2) C(10) 3.58(2) 1_555 2_767
C(3) C(10) 3.56(2) 1_555 2_767
C(3) C(9) 3.57(2) 1_555 2_767
C(4) C(11) 3.40(1) 1_555 2_767
C(10) C(10) 3.46(2) 1_555 2_766
